data_4032572
loop_
_publ_author_name
'Chong, Kam-Weng'
'Hong, Fong-Jiao'
'Thomas, Noel F.'
'Low, Yun-Yee'
'Kam, Toh-Seok'

_publ_section_title
;
 Electrochemically Mediated Oxidative Transformations of Substituted
 4-Methoxystilbenes: Effect of Ortho-Substituted Nucleophilic Groups.
;
_journal_issue 12
_journal_name_full 'The Journal of organic chemistry'
_journal_page_first 6172
_journal_page_last 6191
_journal_paper_doi 10.1021/acs.joc.7b00753
_journal_volume 82
_journal_year 2017
_chemical_formula_moiety 'C45 H42 Cl2 N2 O6 S2'
_chemical_formula_sum 'C45 H42 Cl2 N2 O6 S2'
_chemical_formula_weight 841.82
_chemical_melting_point 183.0(10)
_space_group_crystal_system monoclinic
_space_group_IT_number 14
_space_group_name_Hall '-P 2yn'
_space_group_name_H-M_alt 'P 1 21/n 1'
_symmetry_space_group_name_Hall '-P 2yn'
_symmetry_space_group_name_H-M 'P 1 21/n 1'
_atom_sites_solution_hydrogens geom
_audit_creation_method SHELXL-2014/7
_cell_angle_alpha 90
_cell_angle_beta 91.626(2)
_cell_angle_gamma 90
_cell_formula_units_Z 4
_cell_length_a 12.3737(4)
_cell_length_b 23.7481(6)
_cell_length_c 14.2640(4)
_cell_measurement_reflns_used 18651
_cell_measurement_temperature 100.1(6)
_cell_measurement_theta_max 30.1800
_cell_measurement_theta_min 3.6270
_cell_volume 4189.8(2)
_computing_cell_refinement 'SAINT (Bruker, 2007)'
_computing_data_collection 'APEX2 (Bruker, 2007)'
_computing_data_reduction 'SAINT (Bruker, 2007)'
_computing_molecular_graphics 'X-SEED (Barbour, 2001)'
_computing_publication_material 'enCIFer (Allen, et. al., J. Applied Cryst., 37, 335-338, 2004)'
_computing_structure_refinement 'SHELXL-2014/7 (Sheldrick, 2014)'
_computing_structure_solution 'SHELXS97 (Sheldrick, 2008)'
_diffrn_ambient_temperature 100.1(6)
_diffrn_detector_area_resol_mean 10.4041
_diffrn_measured_fraction_theta_full 0.999
_diffrn_measured_fraction_theta_max 0.921
_diffrn_measurement_device_type 'SuperNova, Dual, Cu at zero, Atlas'
_diffrn_measurement_method '\w scans'
_diffrn_radiation_type MoK\a
_diffrn_radiation_wavelength 0.71073
_diffrn_reflns_av_R_equivalents 0.0336
_diffrn_reflns_av_unetI/netI 0.0279
_diffrn_reflns_Laue_measured_fraction_full 0.999
_diffrn_reflns_Laue_measured_fraction_max 0.921
_diffrn_reflns_limit_h_max 17
_diffrn_reflns_limit_h_min -17
_diffrn_reflns_limit_k_max 32
_diffrn_reflns_limit_k_min -33
_diffrn_reflns_limit_l_max 19
_diffrn_reflns_limit_l_min -19
_diffrn_reflns_number 52953
_diffrn_reflns_point_group_measured_fraction_full 0.999
_diffrn_reflns_point_group_measured_fraction_max 0.921
_diffrn_reflns_theta_full 25.242
_diffrn_reflns_theta_max 30.309
_diffrn_reflns_theta_min 2.857
_diffrn_source 'SuperNova (Mo) X-ray Source'
_exptl_absorpt_coefficient_mu 0.305
_exptl_absorpt_correction_T_max 1.00000
_exptl_absorpt_correction_T_min 0.79232
_exptl_absorpt_correction_type multi-scan
_exptl_absorpt_process_details
;
CrysAlisPro, Agilent Technologies,
Version 1.171.36.28 (release 01-02-2013 CrysAlis171 .NET)
(compiled Feb  1 2013,16:14:44)
Empirical absorption correction using spherical harmonics,
 implemented in SCALE3 ABSPACK scaling algorithm.
;
_exptl_crystal_colour colorless
_exptl_crystal_density_diffrn 1.335
_exptl_crystal_description needle
_exptl_crystal_F_000 1760
_exptl_crystal_size_max 0.6
_exptl_crystal_size_mid 0.2
_exptl_crystal_size_min 0.05
_refine_diff_density_max 2.290
_refine_diff_density_min -0.702
_refine_diff_density_rms 0.082
_refine_ls_extinction_method none
_refine_ls_goodness_of_fit_ref 1.070
_refine_ls_hydrogen_treatment constr
_refine_ls_matrix_type full
_refine_ls_number_parameters 518
_refine_ls_number_reflns 11585
_refine_ls_number_restraints 0
_refine_ls_restrained_S_all 1.070
_refine_ls_R_factor_all 0.0655
_refine_ls_R_factor_gt 0.0543
_refine_ls_shift/su_max 0.001
_refine_ls_shift/su_mean <0.001
_refine_ls_structure_factor_coef Fsqd
_refine_ls_weighting_details 'w=1/[\s^2^(Fo^2^)+(0.0765P)^2^+5.3734P] where P=(Fo^2^+2Fc^2^)/3'
_refine_ls_weighting_scheme calc
_refine_ls_wR_factor_gt 0.1553
_refine_ls_wR_factor_ref 0.1649
_reflns_Friedel_coverage 0.000
_reflns_number_gt 9708
_reflns_number_total 11585
_reflns_threshold_expression 'I > 2\s(I)'
_cod_data_source_file jo7b00753_si_009.cif
_cod_data_source_block exp_4753_a
_cod_depositor_comments
;
The following automatic conversions were performed:

'_chemical_melting_point' value '182-184' was changed to '183.0(10)'
- the average value was taken and precision was estimated.

Automatic conversion script
Id: cif_fix_values 4973 2017-02-22 13:04:09Z antanas 

 Adding full bibliography for 4032566--4032573.cif.
;
_cod_database_code 4032572
_shelx_shelxl_version_number 2014/7
_shelx_space_group_comment
;
The symmetry employed for this shelxl refinement is uniquely defined
by the following loop, which should always be used as a source of
symmetry information in preference to the above space-group names.
They are only intended as comments.
;

loop_
_space_group_symop_operation_xyz
'x, y, z'
'-x+1/2, y+1/2, -z+1/2'
'-x, -y, -z'
'x-1/2, -y-1/2, z-1/2'

loop_
_atom_site_label
_atom_site_type_symbol
_atom_site_fract_x
_atom_site_fract_y
_atom_site_fract_z
_atom_site_U_iso_or_equiv
_atom_site_adp_type
_atom_site_occupancy
_atom_site_site_symmetry_order
_atom_site_calc_flag
_atom_site_refinement_flags_posn
_atom_site_refinement_flags_adp
S1A S 0.30662(4) 0.55947(2) 0.50842(4) 0.01917(11) Uani 1 1 d . .
S1B S 0.76729(4) 0.76676(2) 0.53280(4) 0.02261(12) Uani 1 1 d . .
Cl1 Cl 0.08903(5) 0.43303(3) 0.57470(5) 0.03838(16) Uani 1 1 d . .
Cl2 Cl 0.05011(6) 0.50099(3) 0.74254(5) 0.04598(18) Uani 1 1 d . .
O6A O 0.37547(13) 0.51776(6) 0.46917(11) 0.0247(3) Uani 1 1 d . .
O4A O 0.64325(14) 0.59521(7) 0.10869(10) 0.0266(3) Uani 1 1 d . .
O5A O 0.19128(13) 0.55481(7) 0.49554(12) 0.0269(3) Uani 1 1 d . .
O6B O 0.83784(13) 0.72253(8) 0.50423(13) 0.0335(4) Uani 1 1 d . .
O5B O 0.80956(14) 0.81812(8) 0.57177(12) 0.0337(4) Uani 1 1 d . .
O4B O 0.77427(18) 0.52232(7) 0.87560(12) 0.0374(4) Uani 1 1 d . .
N10A N 0.34050(13) 0.61982(7) 0.46050(12) 0.0172(3) Uani 1 1 d . .
N10B N 0.69084(13) 0.73969(7) 0.61419(12) 0.0177(3) Uani 1 1 d . .
C7A C 0.45918(15) 0.63346(8) 0.46329(13) 0.0151(3) Uani 1 1 d . .
H7A H 0.4953 0.6078 0.5079 0.018 Uiso 1 1 calc R U
C1A C 0.50860(15) 0.62521(8) 0.36860(13) 0.0156(3) Uani 1 1 d . .
C10A C 0.28020(16) 0.66994(8) 0.47898(13) 0.0171(3) Uani 1 1 d . .
C2A C 0.61013(16) 0.60057(8) 0.36432(13) 0.0171(3) Uani 1 1 d . .
H2A H 0.6462 0.5902 0.4198 0.021 Uiso 1 1 calc R U
C9B C 0.51325(16) 0.74566(8) 0.66024(13) 0.0172(3) Uani 1 1 d . .
C3A C 0.65959(16) 0.59093(8) 0.27902(14) 0.0188(4) Uani 1 1 d . .
H3A H 0.7282 0.5750 0.2778 0.023 Uiso 1 1 calc R U
C8B C 0.51878(15) 0.69169(8) 0.60512(13) 0.0155(3) Uani 1 1 d . .
H8B H 0.4863 0.6610 0.6406 0.019 Uiso 1 1 calc R U
C9A C 0.35033(16) 0.71424(8) 0.50083(13) 0.0169(3) Uani 1 1 d . .
C10B C 0.61264(16) 0.77338(8) 0.65990(13) 0.0179(4) Uani 1 1 d . .
C1B C 0.68664(15) 0.64101(8) 0.67226(13) 0.0170(3) Uani 1 1 d . .
C8A C 0.46605(15) 0.69440(8) 0.50497(13) 0.0155(3) Uani 1 1 d . .
H8A H 0.5098 0.7182 0.4648 0.019 Uiso 1 1 calc R U
C2B C 0.71332(16) 0.58680(8) 0.64532(14) 0.0192(4) Uani 1 1 d . .
H2B H 0.7106 0.5776 0.5819 0.023 Uiso 1 1 calc R U
C15A C 0.33934(17) 0.56504(8) 0.62882(14) 0.0197(4) Uani 1 1 d . .
C11B C 0.62922(18) 0.82427(8) 0.70573(15) 0.0231(4) Uani 1 1 d . .
H11B H 0.6958 0.8424 0.7051 0.028 Uiso 1 1 calc R U
C7B C 0.64316(15) 0.68215(8) 0.59939(13) 0.0162(3) Uani 1 1 d . .
H7B H 0.6602 0.6686 0.5366 0.019 Uiso 1 1 calc R U
C20B C 0.61146(17) 0.83011(9) 0.44323(14) 0.0214(4) Uani 1 1 d . .
H20B H 0.6096 0.8512 0.4981 0.026 Uiso 1 1 calc R U
C20A C 0.43317(17) 0.53947(8) 0.66398(15) 0.0217(4) Uani 1 1 d . .
H20A H 0.4763 0.5184 0.6248 0.026 Uiso 1 1 calc R U
C14A C 0.30811(17) 0.76787(8) 0.51373(14) 0.0206(4) Uani 1 1 d . .
H14A H 0.3539 0.7982 0.5258 0.025 Uiso 1 1 calc R U
C4A C 0.60515(17) 0.60548(8) 0.19614(13) 0.0196(4) Uani 1 1 d . .
C14B C 0.42856(18) 0.76806(9) 0.71025(15) 0.0224(4) Uani 1 1 d . .
H14B H 0.3630 0.7491 0.7131 0.027 Uiso 1 1 calc R U
C3B C 0.74398(17) 0.54590(8) 0.71028(15) 0.0213(4) Uani 1 1 d . .
H3B H 0.7608 0.5097 0.6907 0.026 Uiso 1 1 calc R U
C15B C 0.68227(16) 0.78472(9) 0.43624(14) 0.0195(4) Uani 1 1 d . .
C6A C 0.45668(17) 0.64119(9) 0.28439(14) 0.0226(4) Uani 1 1 d . .
H6A H 0.3896 0.6588 0.2856 0.027 Uiso 1 1 calc R U
C11A C 0.16880(16) 0.67715(9) 0.47159(15) 0.0216(4) Uani 1 1 d . .
H11A H 0.1232 0.6472 0.4564 0.026 Uiso 1 1 calc R U
C13A C 0.19657(18) 0.77571(9) 0.50848(15) 0.0237(4) Uani 1 1 d . .
H13A H 0.1677 0.8112 0.5189 0.028 Uiso 1 1 calc R U
C12A C 0.12802(17) 0.73071(9) 0.48769(15) 0.0243(4) Uani 1 1 d . .
H12A H 0.0537 0.7366 0.4845 0.029 Uiso 1 1 calc R U
C16B C 0.68546(17) 0.75287(9) 0.35464(15) 0.0235(4) Uani 1 1 d . .
H16B H 0.7320 0.7222 0.3508 0.028 Uiso 1 1 calc R U
C16A C 0.27500(18) 0.59743(9) 0.68658(16) 0.0259(4) Uani 1 1 d . .
H16A H 0.2123 0.6144 0.6628 0.031 Uiso 1 1 calc R U
C5A C 0.50417(18) 0.63115(10) 0.19885(15) 0.0244(4) Uani 1 1 d . .
H5A H 0.4684 0.6416 0.1433 0.029 Uiso 1 1 calc R U
C18B C 0.54677(18) 0.81255(11) 0.28407(15) 0.0271(4) Uani 1 1 d . .
C12B C 0.5425(2) 0.84716(9) 0.75273(16) 0.0269(4) Uani 1 1 d . .
H12B H 0.5508 0.8818 0.7826 0.032 Uiso 1 1 calc R U
C17B C 0.61819(18) 0.76742(10) 0.27887(15) 0.0260(4) Uani 1 1 d . .
H17B H 0.6209 0.7467 0.2237 0.031 Uiso 1 1 calc R U
C6B C 0.69514(19) 0.65469(9) 0.76755(14) 0.0242(4) Uani 1 1 d . .
H6B H 0.6792 0.6910 0.7871 0.029 Uiso 1 1 calc R U
C4B C 0.74916(19) 0.55965(9) 0.80448(15) 0.0238(4) Uani 1 1 d . .
C19B C 0.54381(18) 0.84336(10) 0.36724(15) 0.0257(4) Uani 1 1 d . .
H19B H 0.4957 0.8733 0.3718 0.031 Uiso 1 1 calc R U
C13B C 0.44358(19) 0.81942(9) 0.75611(16) 0.0266(4) Uani 1 1 d . .
H13B H 0.3873 0.8352 0.7891 0.032 Uiso 1 1 calc R U
C19A C 0.46167(18) 0.54581(10) 0.75811(16) 0.0259(4) Uani 1 1 d . .
H19A H 0.5237 0.5282 0.7820 0.031 Uiso 1 1 calc R U
C5B C 0.7270(2) 0.61457(9) 0.83281(15) 0.0283(5) Uani 1 1 d . .
H5B H 0.7337 0.6242 0.8959 0.034 Uiso 1 1 calc R U
C18A C 0.3990(2) 0.57804(11) 0.81749(17) 0.0313(5) Uani 1 1 d . .
C17A C 0.3060(2) 0.60399(11) 0.78017(17) 0.0329(5) Uani 1 1 d . .
H17A H 0.2641 0.6261 0.8188 0.039 Uiso 1 1 calc R U
C21A C 0.7440(2) 0.56608(11) 0.10425(16) 0.0327(5) Uani 1 1 d . .
H21A H 0.8001 0.5886 0.1331 0.049 Uiso 1 1 calc R U
H21B H 0.7604 0.5592 0.0399 0.049 Uiso 1 1 calc R U
H21C H 0.7390 0.5308 0.1368 0.049 Uiso 1 1 calc R U
C21B C 0.7762(3) 0.46414(10) 0.8523(2) 0.0408(6) Uani 1 1 d . .
H21D H 0.7109 0.4544 0.8182 0.061 Uiso 1 1 calc R U
H21E H 0.7819 0.4422 0.9087 0.061 Uiso 1 1 calc R U
H21F H 0.8373 0.4566 0.8142 0.061 Uiso 1 1 calc R U
C1 C 0.0247(2) 0.49311(12) 0.62067(18) 0.0344(5) Uani 1 1 d . .
H1A H 0.0500 0.5264 0.5885 0.041 Uiso 1 1 calc R U
H1B H -0.0526 0.4901 0.6087 0.041 Uiso 1 1 calc R U
C22B C 0.4745(2) 0.82852(15) 0.20116(19) 0.0442(7) Uani 1 1 d . .
H22A H 0.5173 0.8325 0.1464 0.066 Uiso 1 1 calc R U
H22B H 0.4391 0.8636 0.2138 0.066 Uiso 1 1 calc R U
H22C H 0.4212 0.7997 0.1905 0.066 Uiso 1 1 calc R U
C22A C 0.4313(3) 0.58467(18) 0.9194(2) 0.0547(9) Uani 1 1 d . .
H22D H 0.5054 0.5965 0.9248 0.082 Uiso 1 1 calc R U
H22E H 0.4229 0.5493 0.9511 0.082 Uiso 1 1 calc R U
H22F H 0.3860 0.6124 0.9475 0.082 Uiso 1 1 calc R U

loop_
_atom_site_aniso_label
_atom_site_aniso_U_11
_atom_site_aniso_U_22
_atom_site_aniso_U_33
_atom_site_aniso_U_23
_atom_site_aniso_U_13
_atom_site_aniso_U_12
S1A 0.0179(2) 0.0161(2) 0.0236(2) -0.00572(16) 0.00328(17) -0.00549(16)
S1B 0.0125(2) 0.0315(3) 0.0237(2) 0.00858(19) -0.00150(17) -0.00597(18)
Cl1 0.0314(3) 0.0431(3) 0.0405(3) 0.0172(3) -0.0009(2) -0.0011(2)
Cl2 0.0501(4) 0.0482(4) 0.0389(4) 0.0085(3) -0.0118(3) -0.0102(3)
O6A 0.0294(8) 0.0186(7) 0.0264(8) -0.0089(6) 0.0047(6) -0.0023(6)
O4A 0.0339(9) 0.0320(8) 0.0141(7) 0.0015(6) 0.0032(6) 0.0100(7)
O5A 0.0192(7) 0.0266(8) 0.0349(9) -0.0036(6) 0.0010(6) -0.0109(6)
O6B 0.0160(7) 0.0498(10) 0.0348(9) 0.0153(8) 0.0059(6) 0.0060(7)
O5B 0.0269(8) 0.0418(10) 0.0320(9) 0.0122(7) -0.0090(7) -0.0205(7)
O4B 0.0652(13) 0.0221(8) 0.0247(8) 0.0034(6) 0.0005(8) 0.0165(8)
N10A 0.0120(7) 0.0175(7) 0.0222(8) -0.0033(6) 0.0012(6) -0.0029(6)
N10B 0.0145(7) 0.0189(7) 0.0197(8) 0.0029(6) -0.0011(6) -0.0042(6)
C7A 0.0107(8) 0.0185(8) 0.0161(8) -0.0021(6) 0.0008(6) -0.0018(6)
C1A 0.0145(8) 0.0166(8) 0.0157(8) -0.0013(6) -0.0005(6) -0.0010(6)
C10A 0.0147(9) 0.0190(8) 0.0176(8) -0.0014(6) 0.0009(6) -0.0003(7)
C2A 0.0165(9) 0.0195(8) 0.0151(8) 0.0002(6) -0.0020(6) 0.0010(7)
C9B 0.0183(9) 0.0174(8) 0.0158(8) -0.0010(6) -0.0004(7) -0.0030(7)
C3A 0.0177(9) 0.0206(9) 0.0181(9) 0.0007(7) 0.0014(7) 0.0032(7)
C8B 0.0133(8) 0.0163(8) 0.0170(8) -0.0023(6) 0.0005(6) -0.0033(6)
C9A 0.0157(9) 0.0179(8) 0.0170(8) -0.0005(6) -0.0009(7) -0.0009(7)
C10B 0.0197(9) 0.0178(8) 0.0161(8) 0.0030(6) -0.0029(7) -0.0028(7)
C1B 0.0149(8) 0.0189(8) 0.0171(8) -0.0006(7) -0.0005(6) -0.0008(7)
C8A 0.0137(8) 0.0161(8) 0.0168(8) -0.0021(6) 0.0003(6) -0.0029(6)
C2B 0.0186(9) 0.0216(9) 0.0175(9) -0.0049(7) -0.0001(7) -0.0012(7)
C15A 0.0205(9) 0.0165(8) 0.0225(9) -0.0040(7) 0.0063(7) -0.0046(7)
C11B 0.0272(11) 0.0175(9) 0.0243(10) 0.0017(7) -0.0059(8) -0.0072(8)
C7B 0.0150(8) 0.0183(8) 0.0152(8) -0.0004(6) -0.0003(6) -0.0026(6)
C20B 0.0195(9) 0.0247(9) 0.0199(9) 0.0008(7) -0.0008(7) -0.0041(7)
C20A 0.0219(10) 0.0186(9) 0.0251(10) -0.0039(7) 0.0076(8) -0.0001(7)
C14A 0.0218(10) 0.0176(9) 0.0225(9) 0.0006(7) 0.0004(7) -0.0002(7)
C4A 0.0238(10) 0.0201(9) 0.0150(8) -0.0001(7) 0.0007(7) 0.0010(7)
C14B 0.0215(10) 0.0233(9) 0.0226(10) -0.0040(7) 0.0032(8) -0.0024(7)
C3B 0.0227(10) 0.0183(9) 0.0230(9) -0.0041(7) 0.0008(7) 0.0034(7)
C15B 0.0152(9) 0.0245(9) 0.0188(9) 0.0050(7) 0.0000(7) -0.0055(7)
C6A 0.0168(9) 0.0298(10) 0.0209(9) -0.0013(8) -0.0030(7) 0.0055(8)
C11A 0.0147(9) 0.0270(10) 0.0231(9) 0.0001(7) 0.0003(7) -0.0030(7)
C13A 0.0243(10) 0.0228(9) 0.0240(10) 0.0035(7) 0.0023(8) 0.0066(8)
C12A 0.0164(9) 0.0307(11) 0.0257(10) 0.0042(8) 0.0006(8) 0.0041(8)
C16B 0.0200(10) 0.0253(10) 0.0255(10) 0.0012(8) 0.0057(8) -0.0025(8)
C16A 0.0219(10) 0.0270(10) 0.0292(11) -0.0057(8) 0.0067(8) 0.0030(8)
C5A 0.0248(10) 0.0308(11) 0.0173(9) 0.0019(8) -0.0043(7) 0.0066(8)
C18B 0.0169(10) 0.0426(13) 0.0217(10) -0.0009(9) -0.0020(8) -0.0034(9)
C12B 0.0381(13) 0.0178(9) 0.0245(10) -0.0030(7) -0.0039(9) -0.0033(8)
C17B 0.0221(10) 0.0356(11) 0.0203(10) -0.0047(8) 0.0033(8) -0.0070(8)
C6B 0.0361(12) 0.0174(9) 0.0191(9) -0.0025(7) -0.0016(8) 0.0059(8)
C4B 0.0320(11) 0.0187(9) 0.0208(9) 0.0011(7) 0.0004(8) 0.0062(8)
C19B 0.0210(10) 0.0321(11) 0.0241(10) 0.0024(8) -0.0005(8) 0.0019(8)
C13B 0.0303(11) 0.0245(10) 0.0252(10) -0.0061(8) 0.0042(8) 0.0017(8)
C19A 0.0213(10) 0.0307(11) 0.0260(10) -0.0018(8) 0.0037(8) 0.0019(8)
C5B 0.0464(14) 0.0226(10) 0.0157(9) -0.0024(7) -0.0014(9) 0.0090(9)
C18A 0.0280(12) 0.0411(13) 0.0250(11) -0.0082(9) 0.0049(9) 0.0016(10)
C17A 0.0309(12) 0.0401(13) 0.0281(11) -0.0107(10) 0.0086(9) 0.0066(10)
C21A 0.0393(14) 0.0375(12) 0.0217(10) 0.0005(9) 0.0097(9) 0.0137(10)
C21B 0.0616(18) 0.0211(11) 0.0402(14) 0.0064(10) 0.0126(13) 0.0130(11)
C1 0.0250(11) 0.0448(14) 0.0332(12) 0.0148(10) -0.0032(9) -0.0034(10)
C22B 0.0265(13) 0.078(2) 0.0278(12) -0.0040(13) -0.0094(10) 0.0080(13)
C22A 0.0455(17) 0.091(3) 0.0274(13) -0.0179(15) -0.0017(12) 0.0180(17)

loop_
_atom_type_symbol
_atom_type_description
_atom_type_scat_dispersion_real
_atom_type_scat_dispersion_imag
_atom_type_scat_source
C C 0.0033 0.0016 'International Tables Vol C Tables 4.2.6.8 and 6.1.1.4'
H H 0.0000 0.0000 'International Tables Vol C Tables 4.2.6.8 and 6.1.1.4'
N N 0.0061 0.0033 'International Tables Vol C Tables 4.2.6.8 and 6.1.1.4'
O O 0.0106 0.0060 'International Tables Vol C Tables 4.2.6.8 and 6.1.1.4'
S S 0.1246 0.1234 'International Tables Vol C Tables 4.2.6.8 and 6.1.1.4'
Cl Cl 0.1484 0.1585 'International Tables Vol C Tables 4.2.6.8 and 6.1.1.4'

loop_
_geom_angle_atom_site_label_1
_geom_angle_atom_site_label_2
_geom_angle_atom_site_label_3
_geom_angle
O6A S1A O5A 119.77(10)
O6A S1A N10A 106.18(9)
O5A S1A N10A 106.09(9)
O6A S1A C15A 108.13(10)
O5A S1A C15A 109.32(10)
N10A S1A C15A 106.59(9)
O6B S1B O5B 121.05(11)
O6B S1B N10B 106.32(10)
O5B S1B N10B 105.61(10)
O6B S1B C15B 108.08(11)
O5B S1B C15B 107.49(10)
N10B S1B C15B 107.64(9)
C4A O4A C21A 116.78(17)
C4B O4B C21B 117.31(19)
C10A N10A C7A 109.24(15)
C10A N10A S1A 120.42(13)
C7A N10A S1A 115.87(13)
C10B N10B C7B 107.80(15)
C10B N10B S1B 120.87(13)
C7B N10B S1B 119.14(13)
N10A C7A C1A 111.60(15)
N10A C7A C8A 104.58(14)
C1A C7A C8A 116.11(15)
N10A C7A H7A 108.1
C1A C7A H7A 108.1
C8A C7A H7A 108.1
C2A C1A C6A 118.07(18)
C2A C1A C7A 118.91(16)
C6A C1A C7A 123.01(17)
C11A C10A C9A 122.27(18)
C11A C10A N10A 127.49(17)
C9A C10A N10A 110.12(16)
C1A C2A C3A 121.80(17)
C1A C2A H2A 119.1
C3A C2A H2A 119.1
C14B C9B C10B 119.91(18)
C14B C9B C8B 129.76(18)
C10B C9B C8B 110.28(17)
C4A C3A C2A 119.16(18)
C4A C3A H3A 120.4
C2A C3A H3A 120.4
C9B C8B C8A 114.85(15)
C9B C8B C7B 102.14(14)
C8A C8B C7B 110.28(15)
C9B C8B H8B 109.8
C8A C8B H8B 109.8
C7B C8B H8B 109.8
C14A C9A C10A 119.15(18)
C14A C9A C8A 129.88(18)
C10A C9A C8A 110.96(16)
C11B C10B C9B 121.89(19)
C11B C10B N10B 127.65(19)
C9B C10B N10B 110.25(16)
C2B C1B C6B 118.25(18)
C2B C1B C7B 119.47(17)
C6B C1B C7B 122.18(17)
C9A C8A C8B 114.98(15)
C9A C8A C7A 103.45(14)
C8B C8A C7A 109.11(15)
C9A C8A H8A 109.7
C8B C8A H8A 109.7
C7A C8A H8A 109.7
C1B C2B C3B 121.85(18)
C1B C2B H2B 119.1
C3B C2B H2B 119.1
C20A C15A C16A 120.8(2)
C20A C15A S1A 119.08(15)
C16A C15A S1A 119.97(17)
C10B C11B C12B 117.5(2)
C10B C11B H11B 121.2
C12B C11B H11B 121.2
N10B C7B C1B 111.12(15)
N10B C7B C8B 104.18(15)
C1B C7B C8B 112.92(15)
N10B C7B H7B 109.5
C1B C7B H7B 109.5
C8B C7B H7B 109.5
C19B C20B C15B 119.1(2)
C19B C20B H20B 120.5
C15B C20B H20B 120.5
C19A C20A C15A 119.24(19)
C19A C20A H20A 120.4
C15A C20A H20A 120.4
C9A C14A C13A 119.39(19)
C9A C14A H14A 120.3
C13A C14A H14A 120.3
O4A C4A C3A 124.12(19)
O4A C4A C5A 115.87(18)
C3A C4A C5A 119.99(18)
C9B C14B C13B 118.9(2)
C9B C14B H14B 120.5
C13B C14B H14B 120.5
C4B C3B C2B 119.20(18)
C4B C3B H3B 120.4
C2B C3B H3B 120.4
C16B C15B C20B 120.89(19)
C16B C15B S1B 119.51(17)
C20B C15B S1B 119.59(16)
C5A C6A C1A 120.81(19)
C5A C6A H6A 119.6
C1A C6A H6A 119.6
C12A C11A C10A 117.64(19)
C12A C11A H11A 121.2
C10A C11A H11A 121.2
C12A C13A C14A 120.41(19)
C12A C13A H13A 119.8
C14A C13A H13A 119.8
C11A C12A C13A 121.1(2)
C11A C12A H12A 119.5
C13A C12A H12A 119.5
C17B C16B C15B 119.1(2)
C17B C16B H16B 120.5
C15B C16B H16B 120.5
C17A C16A C15A 118.9(2)
C17A C16A H16A 120.5
C15A C16A H16A 120.5
C6A C5A C4A 120.12(18)
C6A C5A H5A 119.9
C4A C5A H5A 119.9
C17B C18B C19B 118.7(2)
C17B C18B C22B 120.9(2)
C19B C18B C22B 120.3(2)
C11B C12B C13B 121.5(2)
C11B C12B H12B 119.2
C13B C12B H12B 119.2
C16B C17B C18B 121.2(2)
C16B C17B H17B 119.4
C18B C17B H17B 119.4
C5B C6B C1B 120.44(19)
C5B C6B H6B 119.8
C1B C6B H6B 119.8
O4B C4B C3B 124.58(19)
O4B C4B C5B 115.52(19)
C3B C4B C5B 119.89(19)
C20B C19B C18B 121.0(2)
C20B C19B H19B 119.5
C18B C19B H19B 119.5
C12B C13B C14B 120.2(2)
C12B C13B H13B 119.9
C14B C13B H13B 119.9
C20A C19A C18A 121.2(2)
C20A C19A H19A 119.4
C18A C19A H19A 119.4
C6B C5B C4B 120.28(19)
C6B C5B H5B 119.9
C4B C5B H5B 119.9
C19A C18A C17A 118.5(2)
C19A C18A C22A 120.5(2)
C17A C18A C22A 121.0(2)
C16A C17A C18A 121.3(2)
C16A C17A H17A 119.3
C18A C17A H17A 119.3
O4A C21A H21A 109.5
O4A C21A H21B 109.5
H21A C21A H21B 109.5
O4A C21A H21C 109.5
H21A C21A H21C 109.5
H21B C21A H21C 109.5
O4B C21B H21D 109.5
O4B C21B H21E 109.5
H21D C21B H21E 109.5
O4B C21B H21F 109.5
H21D C21B H21F 109.5
H21E C21B H21F 109.5
Cl2 C1 Cl1 112.38(14)
Cl2 C1 H1A 109.1
Cl1 C1 H1A 109.1
Cl2 C1 H1B 109.1
Cl1 C1 H1B 109.1
H1A C1 H1B 107.9
C18B C22B H22A 109.5
C18B C22B H22B 109.5
H22A C22B H22B 109.5
C18B C22B H22C 109.5
H22A C22B H22C 109.5
H22B C22B H22C 109.5
C18A C22A H22D 109.5
C18A C22A H22E 109.5
H22D C22A H22E 109.5
C18A C22A H22F 109.5
H22D C22A H22F 109.5
H22E C22A H22F 109.5

loop_
_geom_bond_atom_site_label_1
_geom_bond_atom_site_label_2
_geom_bond_distance
S1A O6A 1.4308(16)
S1A O5A 1.4381(16)
S1A N10A 1.6473(17)
S1A C15A 1.758(2)
S1B O6B 1.4322(19)
S1B O5B 1.4330(18)
S1B N10B 1.6488(17)
S1B C15B 1.762(2)
Cl1 C1 1.769(3)
Cl2 C1 1.768(3)
O4A C4A 1.368(2)
O4A C21A 1.428(3)
O4B C4B 1.376(3)
O4B C21B 1.421(3)
N10A C10A 1.433(2)
N10A C7A 1.503(2)
N10B C10B 1.427(3)
N10B C7B 1.501(2)
C7A C1A 1.511(3)
C7A C8A 1.566(3)
C7A H7A 0.9800
C1A C2A 1.389(3)
C1A C6A 1.399(3)
C10A C11A 1.390(3)
C10A C9A 1.393(3)
C2A C3A 1.396(3)
C2A H2A 0.9300
C9B C14B 1.390(3)
C9B C10B 1.395(3)
C9B C8B 1.506(3)
C3A C4A 1.388(3)
C3A H3A 0.9300
C8B C8A 1.555(3)
C8B C7B 1.560(3)
C8B H8B 0.9800
C9A C14A 1.391(3)
C9A C8A 1.507(3)
C10B C11B 1.386(3)
C1B C2B 1.386(3)
C1B C6B 1.399(3)
C1B C7B 1.514(3)
C8A H8A 0.9800
C2B C3B 1.388(3)
C2B H2B 0.9300
C15A C20A 1.391(3)
C15A C16A 1.394(3)
C11B C12B 1.392(3)
C11B H11B 0.9300
C7B H7B 0.9800
C20B C19B 1.387(3)
C20B C15B 1.394(3)
C20B H20B 0.9300
C20A C19A 1.387(3)
C20A H20A 0.9300
C14A C13A 1.393(3)
C14A H14A 0.9300
C4A C5A 1.392(3)
C14B C13B 1.394(3)
C14B H14B 0.9300
C3B C4B 1.383(3)
C3B H3B 0.9300
C15B C16B 1.390(3)
C6A C5A 1.390(3)
C6A H6A 0.9300
C11A C12A 1.390(3)
C11A H11A 0.9300
C13A C12A 1.391(3)
C13A H13A 0.9300
C12A H12A 0.9300
C16B C17B 1.389(3)
C16B H16B 0.9300
C16A C17A 1.387(3)
C16A H16A 0.9300
C5A H5A 0.9300
C18B C17B 1.392(3)
C18B C19B 1.395(3)
C18B C22B 1.510(3)
C12B C13B 1.392(3)
C12B H12B 0.9300
C17B H17B 0.9300
C6B C5B 1.382(3)
C6B H6B 0.9300
C4B C5B 1.395(3)
C19B H19B 0.9300
C13B H13B 0.9300
C19A C18A 1.393(3)
C19A H19A 0.9300
C5B H5B 0.9300
C18A C17A 1.398(4)
C18A C22A 1.505(4)
C17A H17A 0.9300
C21A H21A 0.9600
C21A H21B 0.9600
C21A H21C 0.9600
C21B H21D 0.9600
C21B H21E 0.9600
C21B H21F 0.9600
C1 H1A 0.9700
C1 H1B 0.9700
C22B H22A 0.9600
C22B H22B 0.9600
C22B H22C 0.9600
C22A H22D 0.9600
C22A H22E 0.9600
C22A H22F 0.9600

loop_
_geom_torsion_atom_site_label_1
_geom_torsion_atom_site_label_2
_geom_torsion_atom_site_label_3
_geom_torsion_atom_site_label_4
_geom_torsion
O6A S1A N10A C10A 174.70(14)
O5A S1A N10A C10A 46.25(17)
C15A S1A N10A C10A -70.19(16)
O6A S1A N10A C7A -50.12(15)
O5A S1A N10A C7A -178.57(13)
C15A S1A N10A C7A 64.99(15)
O6B S1B N10B C10B 178.29(15)
O5B S1B N10B C10B 48.51(17)
C15B S1B N10B C10B -66.08(17)
O6B S1B N10B C7B -43.88(16)
O5B S1B N10B C7B -173.66(14)
C15B S1B N10B C7B 71.74(16)
C10A N10A C7A C1A -115.42(17)
S1A N10A C7A C1A 104.66(16)
C10A N10A C7A C8A 10.89(19)
S1A N10A C7A C8A -129.04(13)
N10A C7A C1A C2A -139.01(17)
C8A C7A C1A C2A 101.3(2)
N10A C7A C1A C6A 40.9(2)
C8A C7A C1A C6A -78.8(2)
C7A N10A C10A C11A 171.46(19)
S1A N10A C10A C11A -50.7(3)
C7A N10A C10A C9A -4.6(2)
S1A N10A C10A C9A 133.18(15)
C6A C1A C2A C3A -0.9(3)
C7A C1A C2A C3A 178.96(17)
C1A C2A C3A C4A -1.1(3)
C14B C9B C8B C8A 80.4(3)
C10B C9B C8B C8A -102.10(19)
C14B C9B C8B C7B -160.2(2)
C10B C9B C8B C7B 17.3(2)
C11A C10A C9A C14A -1.5(3)
N10A C10A C9A C14A 174.86(17)
C11A C10A C9A C8A 179.54(18)
N10A C10A C9A C8A -4.1(2)
C14B C9B C10B C11B -2.3(3)
C8B C9B C10B C11B 179.98(17)
C14B C9B C10B N10B 172.90(18)
C8B C9B C10B N10B -4.9(2)
C7B N10B C10B C11B 164.21(19)
S1B N10B C10B C11B -53.8(3)
C7B N10B C10B C9B -10.6(2)
S1B N10B C10B C9B 131.38(15)
C14A C9A C8A C8B 72.9(3)
C10A C9A C8A C8B -108.28(18)
C14A C9A C8A C7A -168.3(2)
C10A C9A C8A C7A 10.6(2)
C9B C8B C8A C9A -54.3(2)
C7B C8B C8A C9A -169.01(15)
C9B C8B C8A C7A -169.94(15)
C7B C8B C8A C7A 75.33(18)
N10A C7A C8A C9A -12.56(18)
C1A C7A C8A C9A 110.88(17)
N10A C7A C8A C8B 110.29(16)
C1A C7A C8A C8B -126.26(17)
C6B C1B C2B C3B 2.4(3)
C7B C1B C2B C3B -173.96(19)
O6A S1A C15A C20A 12.01(19)
O5A S1A C15A C20A 143.95(16)
N10A S1A C15A C20A -101.78(17)
O6A S1A C15A C16A -171.66(17)
O5A S1A C15A C16A -39.72(19)
N10A S1A C15A C16A 74.55(18)
C9B C10B C11B C12B 0.0(3)
N10B C10B C11B C12B -174.27(19)
C10B N10B C7B C1B -101.05(17)
S1B N10B C7B C1B 116.20(16)
C10B N10B C7B C8B 20.83(18)
S1B N10B C7B C8B -121.92(14)
C2B C1B C7B N10B -138.85(18)
C6B C1B C7B N10B 45.0(3)
C2B C1B C7B C8B 104.5(2)
C6B C1B C7B C8B -71.7(2)
C9B C8B C7B N10B -22.43(17)
C8A C8B C7B N10B 100.11(16)
C9B C8B C7B C1B 98.26(17)
C8A C8B C7B C1B -139.20(16)
C16A C15A C20A C19A 1.0(3)
S1A C15A C20A C19A 177.25(16)
C10A C9A C14A C13A 2.7(3)
C8A C9A C14A C13A -178.52(19)
C21A O4A C4A C3A 2.0(3)
C21A O4A C4A C5A -176.6(2)
C2A C3A C4A O4A -176.36(19)
C2A C3A C4A C5A 2.2(3)
C10B C9B C14B C13B 2.7(3)
C8B C9B C14B C13B 180.0(2)
C1B C2B C3B C4B -0.7(3)
C19B C20B C15B C16B -0.1(3)
C19B C20B C15B S1B -179.09(16)
O6B S1B C15B C16B 6.27(19)
O5B S1B C15B C16B 138.47(17)
N10B S1B C15B C16B -108.19(17)
O6B S1B C15B C20B -174.76(16)
O5B S1B C15B C20B -42.56(19)
N10B S1B C15B C20B 70.78(18)
C2A C1A C6A C5A 1.8(3)
C7A C1A C6A C5A -178.04(19)
C9A C10A C11A C12A -0.6(3)
N10A C10A C11A C12A -176.21(19)
C9A C14A C13A C12A -1.9(3)
C10A C11A C12A C13A 1.3(3)
C14A C13A C12A C11A -0.1(3)
C20B C15B C16B C17B 1.1(3)
S1B C15B C16B C17B -179.92(16)
C20A C15A C16A C17A 0.1(3)
S1A C15A C16A C17A -176.14(19)
C1A C6A C5A C4A -0.7(3)
O4A C4A C5A C6A 177.4(2)
C3A C4A C5A C6A -1.3(3)
C10B C11B C12B C13B 1.8(3)
C15B C16B C17B C18B -1.1(3)
C19B C18B C17B C16B 0.1(3)
C22B C18B C17B C16B 179.4(2)
C2B C1B C6B C5B -1.4(3)
C7B C1B C6B C5B 174.8(2)
C21B O4B C4B C3B -11.6(4)
C21B O4B C4B C5B 167.8(2)
C2B C3B C4B O4B 177.3(2)
C2B C3B C4B C5B -2.0(3)
C15B C20B C19B C18B -0.9(3)
C17B C18B C19B C20B 0.9(3)
C22B C18B C19B C20B -178.4(2)
C11B C12B C13B C14B -1.3(3)
C9B C14B C13B C12B -0.9(3)
C15A C20A C19A C18A -1.1(3)
C1B C6B C5B C4B -1.2(4)
O4B C4B C5B C6B -176.5(2)
C3B C4B C5B C6B 2.9(4)
C20A C19A C18A C17A 0.1(4)
C20A C19A C18A C22A -179.8(3)
C15A C16A C17A C18A -1.1(4)
C19A C18A C17A C16A 1.0(4)
C22A C18A C17A C16A -179.1(3)
